data_7129720
loop_
_publ_author_name
'Reichle, Alexander'
'Sterzel, Hannes'
'Kreitmeier, Peter'
'Fayad, Remi'
'Castellano, Felix N.'
'Rehbein, Julia'
'Reiser, Oliver'

_publ_section_title
;
 Copper(II)-photocatalyzed decarboxylative oxygenation of carboxylic
 acids.
;
_journal_issue 28
_journal_name_full 'Chemical communications (Cambridge, England)'
_journal_page_first 4456
_journal_page_last 4459
_journal_paper_doi 10.1039/d2cc00570k
_journal_volume 58
_journal_year 2022
_chemical_formula_moiety 'C18 H14 Cl N O3'
_chemical_formula_sum 'C18 H14 Cl N O3'
_chemical_formula_weight 327.75
_space_group_crystal_system monoclinic
_space_group_IT_number 14
_space_group_name_Hall '-P 2ybc'
_space_group_name_H-M_alt 'P 1 21/c 1'
_atom_sites_solution_hydrogens geom
_audit_creation_date 2021-07-30
_audit_creation_method
;
Olex2 1.5-alpha
(compiled 2021.07.19 svn.r715e62df for OlexSys, GUI svn.r6380)
;
_audit_update_record
;
2022-01-25 deposited with the CCDC.	2022-02-16 downloaded from the CCDC.
;
_cell_angle_alpha 90
_cell_angle_beta 90.3024(4)
_cell_angle_gamma 90
_cell_formula_units_Z 8
_cell_length_a 16.06989(7)
_cell_length_b 7.09422(3)
_cell_length_c 26.42930(11)
_cell_measurement_reflns_used 41275
_cell_measurement_temperature 123.00(10)
_cell_measurement_theta_max 74.2280
_cell_measurement_theta_min 2.7210
_cell_volume 3012.99(2)
_computing_cell_refinement 'CrysAlisPro 1.171.41.93a (Rigaku OD, 2020)'
_computing_data_collection 'CrysAlisPro 1.171.41.93a (Rigaku OD, 2020)'
_computing_data_reduction 'CrysAlisPro 1.171.41.93a (Rigaku OD, 2020)'
_computing_molecular_graphics 'Olex2 1.5-alpha (Dolomanov et al., 2009)'
_computing_publication_material 'Olex2 1.5-alpha (Dolomanov et al., 2009)'
_computing_structure_refinement 'SHELXL 2018/3 (Sheldrick, 2015)'
_computing_structure_solution 'SHELXT 2018/2 (Sheldrick, 2018)'
_diffrn_ambient_environment N~2~
_diffrn_ambient_temperature 123.00(10)
_diffrn_detector 'Hybrid Pixel Array Detector'
_diffrn_detector_area_resol_mean 10.0000
_diffrn_detector_type 'HyPix-Arc 150'
_diffrn_measured_fraction_theta_full 1.000
_diffrn_measured_fraction_theta_max 0.993
_diffrn_measurement_details
;
List of Runs (angles in degrees, time in seconds):

  # Type    Start    End  Width  t~exp~   \w     \q     \k     \f   Frames
#--------------------------------------------------------------------------
  1  \w     49.00  74.00   0.50    0.50    --   34.00  36.00-161.82   50
  2  \w     53.00  78.00   0.50    0.50    --   38.00  36.00-156.12   50
  3  \w     57.00  82.00   0.50    0.50    --   42.00  36.00-147.85   50
  4  \w     49.00  75.00   0.50    0.50    --   77.75-157.00  43.87   52
  5  \w     68.00 111.00   0.50    0.50    --   77.75-144.00 172.69   86
  6  \w     85.00 111.00   0.50    0.50    --   77.75-157.00  43.87   52
  7  \w     44.00  71.00   0.50    0.50    --   75.18-125.00 -30.00   54
  8  \w     40.00  67.00   0.50    0.50    --   77.75-131.00 -66.80   54
  9  \w     68.00  94.00   0.50    0.50    --   77.75-131.00 -66.80   52
 10  \w     45.00  87.00   0.50    0.50    --   77.75-149.00-142.77   84
 11  \w     40.00  65.00   0.50    0.50    --   75.18-125.00-180.00   50
 12  \w     62.00  98.00   0.50    0.50    --   75.18-125.00-120.00   72
 13  \w     48.00  79.00   0.50    0.50    --   75.18-125.00-150.00   62
 14  \w     47.00  72.00   0.50    0.50    --   75.18-125.00 -90.00   50
 15  \w     39.00  71.00   0.50    0.50    --   75.18-125.00  30.00   64
 16  \w     25.00  50.00   0.50    0.50    --   62.55-125.00  30.00   50
 17  \w     39.00  72.00   0.50    0.50    --   75.18-125.00  60.00   66
 18  \w     37.00  63.00   0.50    0.50    --   62.55-125.00  60.00   52
 19  \w     49.00  99.00   0.50    0.50    --   75.18-125.00 120.00  100
 20  \w     41.00  76.00   0.50    0.50    --   75.18-125.00   0.00   70
 21  \w     24.00  50.00   0.50    0.50    --   62.55-125.00 -30.00   52
 22  \w     24.00  63.00   0.50    0.50    --   62.55-125.00 -60.00   78
 23  \w     25.00  50.00   0.50    0.50    --   62.55-125.00-180.00   50
 24  \w     41.00 100.00   0.50    0.50    --   77.75-123.00 -69.54  118
 25  \w     43.00  83.00   0.50    0.50    --   77.75-117.00  11.73   80
 26  \w     69.00 100.00   0.50    0.50    --   77.75-121.00  93.80   62
 27  \w     89.00 114.00   0.50    0.50    --   77.75 118.00 137.63   50
 28  \w     14.00  40.00   0.50    0.50    --   14.00  92.00 145.36   52
 29  \w    -88.00 -63.00   0.50    0.50    --  -46.00 -36.00  93.78   50
 30  \w    -91.00 -65.00   0.50    0.50    --  -50.00 -35.00  83.99   52
 31  \w    -88.00 -62.00   0.50    0.50    --  -46.00 -35.00 113.42   52
 32  \w    -88.00 -62.00   0.50    0.50    --  -46.00 -36.00 124.70   52
 33  \w    -87.00 -62.00   0.50    0.50    --  -46.00 -36.00 151.75   50
 34  \w   -101.00 -76.00   0.50    0.50    --  -58.00 -38.00  88.03   50
 35  \w   -100.00 -74.00   0.50    0.50    --  -58.00 -35.00 140.84   52
 36  \w   -114.00 -88.00   0.50    0.50    --  -74.00 -34.00 124.46   52
 37  \w    -96.00 -71.00   0.50    0.50    --  -54.00 -36.00  75.02   50
 38  \w   -113.00 -88.00   0.50    0.50    --  -74.00 -34.00   3.07   50
 39  \w   -107.00 -81.00   0.50    0.50    --  -66.00 -34.00  69.26   52
 40  \w   -112.00 -81.00   0.50    0.50    --  -70.00 -30.00 157.81   62
 41  \w   -106.00 -80.00   0.50    0.50    --  -74.00 -91.00 170.79   52
 42  \w   -105.00 -80.00   0.50    0.50    --  -74.00 -91.00 177.41   50
 43  \w   -106.00 -80.00   0.50    0.50    --  -74.00 -91.00 144.81   52
 44  \w   -106.00 -80.00   0.50    0.50    --  -74.00 -91.00 163.05   52
 45  \w    -93.00 -59.00   0.50    0.50    --  -74.00-149.00-105.89   68
 46  \w   -103.00 -78.00   0.50    0.50    --  -74.00-158.00-152.33   50
 47  \w   -108.00 -83.00   0.50    0.50    --  -74.00-108.00-133.88   50
 48  \w   -105.00 -80.00   0.50    0.50    --  -74.00 -91.00-177.98   50
 49  \w   -106.00 -80.00   0.50    0.50    --  -74.00 -91.00-135.19   52
 50  \w   -106.00 -81.00   0.50    0.50    --  -74.00 -91.00 162.08   50
 51  \w   -106.00 -81.00   0.50    0.50    --  -74.00 -91.00 128.88   50
 52  \w   -103.00 -77.00   0.50    0.50    --  -74.00 140.00  24.42   52
 53  \w    -83.00 -43.00   0.50    0.50    --  -74.00 136.00 -58.59   80
 54  \w    -91.00 -36.00   0.50    0.50    --  -70.00 121.00-103.70  110
 55  \w    -90.00 -30.00   0.50    0.50    --  -68.39 125.00  30.00  120
 56  \w    -68.00 -32.00   0.50    0.50    --  -64.12 125.00  90.00   72
 57  \w     74.00  99.00   0.50    0.50    --   77.75  25.00 176.95   50
 58  \w     72.00 117.00   0.50    0.50    --   77.75  20.00 157.71   90
 59  \w     65.00 106.00   0.50    0.50    --   77.75  21.00 122.37   82
 60  \w     66.00 119.00   0.50    0.50    --   77.75  20.00  15.06  106
 61  \w     65.00 102.00   0.50    0.50    --   77.75  21.00 -24.58   74
 62  \w     94.00 119.00   0.50    0.50    --   77.75  18.00 -63.03   50
 63  \w     74.00 111.00   0.50    0.50    --   77.75  25.00-167.20   74
 64  \w     75.00 113.00   0.50    0.50    --   77.75  23.00-125.00   76
 65  \w     52.00  77.00   0.50    0.50    --   77.75  18.00 -63.03   50
 66  \w     64.00  89.00   0.50    0.50    --   77.75  16.00   8.66   50
 67  \w     51.00 101.00   0.50    0.50    --   77.75  17.00  88.34  100
 68  \w     36.00 100.00   0.50    0.50    --   62.55  15.00 120.00  128
 69  \w     45.00  73.00   0.50    0.50    --   62.55  15.00  60.00   56
 70  \w     61.00 104.00   0.50    0.50    --   77.75   9.00   8.34   86
 71  \w     38.00  70.00   0.50    0.50    --   62.55  15.00-180.00   64
 72  \w     75.00 103.00   0.50    0.50    --   62.55  15.00-180.00   56
 73  \w     61.00  87.00   0.50    0.50    --   77.75  12.00-179.79   52
 74  \w     61.00  87.00   0.50    0.50    --   77.75   8.00-178.48   52
 75  \w     68.00  94.00   0.50    0.50    --   77.75   7.00-120.61   52
 76  \w     62.00 112.00   0.50    0.50    --   77.75   3.00 -93.67  100
 77  \w     51.00  94.00   0.50    0.50    --   77.75   7.00 -48.53   86
 78  \w     67.00 105.00   0.50    0.50    --   77.75   4.00 111.01   76
 79  \w     61.00  86.00   0.50    0.50    --   77.75   3.00 123.98   50
 80  \w     68.00  94.00   0.50    0.50    --   77.75   3.00  65.82   52
 81  \w     61.00 109.00   0.50    0.50    --   77.75   3.00-164.36   96
;
_diffrn_measurement_device 'four-circle diffractometer'
_diffrn_measurement_device_type 'XtaLAB Synergy R, DW system, HyPix-Arc 150'
_diffrn_measurement_method '\w scans'
_diffrn_orient_matrix_type 'CrysAlisPro convention (1999,Acta A55,543-557)'
_diffrn_orient_matrix_UB_11 -0.0799933000
_diffrn_orient_matrix_UB_12 0.1143407000
_diffrn_orient_matrix_UB_13 0.0092878000
_diffrn_orient_matrix_UB_21 -0.0338569000
_diffrn_orient_matrix_UB_22 -0.0613865000
_diffrn_orient_matrix_UB_23 -0.0520938000
_diffrn_orient_matrix_UB_31 -0.0405311000
_diffrn_orient_matrix_UB_32 -0.1741252000
_diffrn_orient_matrix_UB_33 0.0244630000
_diffrn_radiation_monochromator mirror
_diffrn_radiation_probe x-ray
_diffrn_radiation_type 'Cu K\a'
_diffrn_radiation_wavelength 1.54184
_diffrn_reflns_av_R_equivalents 0.0186
_diffrn_reflns_av_unetI/netI 0.0084
_diffrn_reflns_Laue_measured_fraction_full 1.000
_diffrn_reflns_Laue_measured_fraction_max 0.993
_diffrn_reflns_limit_h_max 19
_diffrn_reflns_limit_h_min -19
_diffrn_reflns_limit_k_max 8
_diffrn_reflns_limit_k_min -8
_diffrn_reflns_limit_l_max 32
_diffrn_reflns_limit_l_min -32
_diffrn_reflns_number 66058
_diffrn_reflns_point_group_measured_fraction_full 1.000
_diffrn_reflns_point_group_measured_fraction_max 0.993
_diffrn_reflns_theta_full 67.684
_diffrn_reflns_theta_max 74.433
_diffrn_reflns_theta_min 2.750
_diffrn_source 'Rotating-anode X-ray tube'
_diffrn_source_type 'Rigaku (Cu) X-ray Source'
_exptl_absorpt_coefficient_mu 2.377
_exptl_absorpt_correction_T_max 1.000
_exptl_absorpt_correction_T_min 0.882
_exptl_absorpt_correction_type gaussian
_exptl_absorpt_process_details
;
CrysAlisPro 1.171.41.93a (Rigaku Oxford Diffraction, 2020)
Numerical absorption correction based on gaussian integration over
a multifaceted crystal model
Empirical absorption correction using spherical harmonics,
implemented in SCALE3 ABSPACK scaling algorithm.
;
_exptl_crystal_colour 'clear colourless'
_exptl_crystal_colour_lustre clear
_exptl_crystal_colour_primary colourless
_exptl_crystal_density_diffrn 1.445
_exptl_crystal_description prism
_exptl_crystal_F_000 1360
_exptl_crystal_size_max 0.09
_exptl_crystal_size_mid 0.08
_exptl_crystal_size_min 0.08
_refine_diff_density_max 0.263
_refine_diff_density_min -0.395
_refine_diff_density_rms 0.038
_refine_ls_extinction_method none
_refine_ls_goodness_of_fit_ref 1.048
_refine_ls_hydrogen_treatment constr
_refine_ls_matrix_type full
_refine_ls_number_parameters 419
_refine_ls_number_reflns 6106
_refine_ls_number_restraints 0
_refine_ls_restrained_S_all 1.048
_refine_ls_R_factor_all 0.0297
_refine_ls_R_factor_gt 0.0286
_refine_ls_shift/su_max 0.001
_refine_ls_shift/su_mean 0.000
_refine_ls_structure_factor_coef Fsqd
_refine_ls_weighting_details 'w=1/[\s^2^(Fo^2^)+(0.0407P)^2^+1.2798P] where P=(Fo^2^+2Fc^2^)/3'
_refine_ls_weighting_scheme calc
_refine_ls_wR_factor_gt 0.0782
_refine_ls_wR_factor_ref 0.0790
_reflns_Friedel_coverage 0.000
_reflns_number_gt 5835
_reflns_number_total 6106
_reflns_threshold_expression 'I > 2\s(I)'
_cod_data_source_file d2cc00570k2.cif
_cod_data_source_block u082
_cod_depositor_comments 'Adding full bibliography for 7129719--7129722.cif.'
_cod_database_code 7129720
_shelx_shelxl_version_number 2018/3
_chemical_oxdiff_formula 'C18 H14 Cl N O3'
_chemical_oxdiff_usercomment Reichle_Reiser_AR-1178
_shelx_space_group_comment
;
The symmetry employed for this shelxl refinement is uniquely defined
by the following loop, which should always be used as a source of
symmetry information in preference to the above space-group names.
They are only intended as comments.
;
_shelx_estimated_absorpt_t_max 0.833
_shelx_estimated_absorpt_t_min 0.815
_olex2_refinement_description
;
1. Fixed Uiso
 At 1.2 times of:
  All C(H) groups
 At 1.5 times of:
  All C(H,H,H) groups
2.a Aromatic/amide H refined with riding coordinates:
 C21(H21), C24(H24), C3(H3), C25(H25), C33(H33), C29(H29), C8(H8), C32(H32),
 C10(H10), C36(H36), C11(H11), C35(H35), C15(H15), C14(H14), C18(H18), C17(H17)
2.b Idealised Me refined as rotating group:
 C7(H7A,H7B,H7C), C19(H19A,H19B,H19C), C28(H28A,H28B,H28C), C1(H1A,H1B,H1C)
;
_olex2_date_sample_submission 2021-07-29
_olex2_diffrn_ambient_temperature_device 'Oxford Cryosystems'
_olex2_exptl_crystal_mounting_method 'The crystal was mounted on a MITIGEN holder oil'
_olex2_submission_original_sample_id AR-1178
_olex2_submission_special_instructions 'No special instructions were received'
_oxdiff_exptl_absorpt_empirical_details
;
Empirical correction (ABSPACK) includes:
- Absorption correction using spherical harmonics
- Frame scaling
;
_oxdiff_exptl_absorpt_empirical_full_max 1.145
_oxdiff_exptl_absorpt_empirical_full_min 0.882

loop_
_space_group_symop_operation_xyz
'x, y, z'
'-x, y+1/2, -z+1/2'
'-x, -y, -z'
'x, -y-1/2, z-1/2'

loop_
_atom_site_label
_atom_site_type_symbol
_atom_site_fract_x
_atom_site_fract_y
_atom_site_fract_z
_atom_site_U_iso_or_equiv
_atom_site_adp_type
_atom_site_occupancy
_atom_site_site_symmetry_order
_atom_site_calc_flag
_atom_site_refinement_flags_posn
_atom_site_refinement_flags_adp
_atom_site_refinement_flags_occupancy
_atom_site_disorder_assembly
_atom_site_disorder_group
Cl2 Cl 0.17977(2) 0.33472(5) 0.19689(2) 0.03513(9) Uani 1 1 d . . . . .
Cl1 Cl 0.32535(2) 0.53835(6) -0.04909(2) 0.03756(10) Uani 1 1 d . . . . .
O4 O 0.27002(5) 0.36220(13) 0.53649(3) 0.02326(18) Uani 1 1 d . . . . .
O2 O 0.59766(5) 0.91131(13) 0.11250(3) 0.02696(19) Uani 1 1 d . . . . .
O1 O 0.54242(5) 0.69854(13) 0.34523(3) 0.02545(19) Uani 1 1 d . . . . .
O3 O 0.22923(5) 0.76221(13) 0.28481(3) 0.02671(19) Uani 1 1 d . . . . .
O6 O -0.03128(6) 0.17051(14) 0.59518(3) 0.0300(2) Uani 1 1 d . . . . .
O5 O -0.11666(5) 0.39234(15) 0.36613(3) 0.0306(2) Uani 1 1 d . . . . .
N2 N -0.02059(6) 0.29585(14) 0.42443(3) 0.01829(19) Uani 1 1 d . . . . .
N1 N 0.51852(6) 0.76294(14) 0.17228(4) 0.0198(2) Uani 1 1 d . . . . .
C22 C 0.05265(7) 0.27745(15) 0.49818(4) 0.0171(2) Uani 1 1 d . . . . .
C21 C 0.12181(7) 0.29032(16) 0.53069(4) 0.0182(2) Uani 1 1 d . . . . .
H21 H 0.117188 0.262894 0.565742 0.022 Uiso 1 1 calc R U . . .
C20 C 0.19710(7) 0.34448(16) 0.50980(4) 0.0189(2) Uani 1 1 d . . . . .
C4 C 0.44896(7) 0.73776(15) 0.24672(4) 0.0183(2) Uani 1 1 d . . . . .
C6 C 0.57778(7) 0.74845(16) 0.21068(4) 0.0199(2) Uani 1 1 d . . . . .
C23 C 0.05974(7) 0.31934(15) 0.44671(4) 0.0174(2) Uani 1 1 d . . . . .
C2 C 0.30223(7) 0.75769(16) 0.25789(4) 0.0207(2) Uani 1 1 d . . . . .
C24 C 0.13519(7) 0.37840(17) 0.42616(4) 0.0201(2) Uani 1 1 d . . . . .
H24 H 0.139533 0.410226 0.391362 0.024 Uiso 1 1 calc R U . . .
C3 C 0.38048(7) 0.73716(16) 0.27945(4) 0.0196(2) Uani 1 1 d . . . . .
H3 H 0.387488 0.723246 0.314970 0.023 Uiso 1 1 calc R U . . .
C27 C -0.07586(7) 0.23787(15) 0.46203(4) 0.0190(2) Uani 1 1 d . . . . .
C26 C -0.03310(7) 0.22539(15) 0.50703(4) 0.0184(2) Uani 1 1 d . . . . .
C12 C 0.53659(7) 0.81826(16) 0.12194(4) 0.0212(2) Uani 1 1 d . . . . .
C5 C 0.53760(7) 0.73051(15) 0.25621(4) 0.0194(2) Uani 1 1 d . . . . .
C9 C 0.43797(7) 0.75590(16) 0.19442(4) 0.0191(2) Uani 1 1 d . . . . .
C13 C 0.47878(7) 0.74900(17) 0.08193(4) 0.0211(2) Uani 1 1 d . . . . .
C25 C 0.20347(7) 0.38907(17) 0.45816(4) 0.0208(2) Uani 1 1 d . . . . .
H25 H 0.255685 0.427293 0.444951 0.025 Uiso 1 1 calc R U . . .
C31 C 0.01838(7) 0.34682(17) 0.33467(4) 0.0204(2) Uani 1 1 d . . . . .
C30 C -0.04523(7) 0.34890(17) 0.37535(4) 0.0212(2) Uani 1 1 d . . . . .
C33 C 0.11505(7) 0.18103(18) 0.28158(4) 0.0235(2) Uani 1 1 d . . . . .
H33 H 0.145804 0.070942 0.273352 0.028 Uiso 1 1 calc R U . . .
C29 C -0.06913(7) 0.17017(17) 0.55494(5) 0.0232(2) Uani 1 1 d . . . . .
H29 H -0.125692 0.131267 0.555079 0.028 Uiso 1 1 calc R U . . .
C8 C 0.57862(7) 0.71162(17) 0.30478(4) 0.0224(2) Uani 1 1 d . . . . .
H8 H 0.637724 0.709189 0.305312 0.027 Uiso 1 1 calc R U . . .
C7 C 0.66896(7) 0.74152(18) 0.20019(5) 0.0243(2) Uani 1 1 d . . . . .
H7A H 0.678310 0.679819 0.167534 0.037 Uiso 1 1 calc R U . . .
H7B H 0.697174 0.670153 0.226993 0.037 Uiso 1 1 calc R U . . .
H7C H 0.691228 0.870061 0.199153 0.037 Uiso 1 1 calc R U . . .
C32 C 0.06439(7) 0.18516(17) 0.32400(4) 0.0217(2) Uani 1 1 d . . . . .
H32 H 0.061126 0.078442 0.345612 0.026 Uiso 1 1 calc R U . . .
C34 C 0.11986(7) 0.34081(19) 0.25146(4) 0.0242(2) Uani 1 1 d . . . . .
C10 C 0.35886(7) 0.77718(17) 0.17300(4) 0.0223(2) Uani 1 1 d . . . . .
H10 H 0.351573 0.790433 0.137488 0.027 Uiso 1 1 calc R U . . .
C36 C 0.02455(7) 0.50589(18) 0.30406(5) 0.0244(2) Uani 1 1 d . . . . .
H36 H -0.006962 0.615445 0.311717 0.029 Uiso 1 1 calc R U . . .
C11 C 0.29154(7) 0.77824(17) 0.20538(4) 0.0230(2) Uani 1 1 d . . . . .
H11 H 0.237039 0.793156 0.191862 0.028 Uiso 1 1 calc R U . . .
C19 C 0.26797(7) 0.31815(18) 0.58937(4) 0.0237(2) Uani 1 1 d . . . . .
H19A H 0.251372 0.186297 0.593837 0.036 Uiso 1 1 calc R U . . .
H19B H 0.227788 0.400449 0.606273 0.036 Uiso 1 1 calc R U . . .
H19C H 0.323348 0.337582 0.604179 0.036 Uiso 1 1 calc R U . . .
C35 C 0.07662(8) 0.50450(19) 0.26243(5) 0.0263(3) Uani 1 1 d . . . . .
H35 H 0.082531 0.613472 0.241870 0.032 Uiso 1 1 calc R U . . .
C15 C 0.41090(8) 0.49361(18) 0.03816(5) 0.0258(3) Uani 1 1 d . . . . .
H15 H 0.397507 0.363624 0.035233 0.031 Uiso 1 1 calc R U . . .
C28 C -0.16445(7) 0.18746(18) 0.45091(5) 0.0240(2) Uani 1 1 d . . . . .
H28A H -0.197592 0.302858 0.447759 0.036 Uiso 1 1 calc R U . . .
H28B H -0.186386 0.110147 0.478523 0.036 Uiso 1 1 calc R U . . .
H28C H -0.167415 0.116335 0.419165 0.036 Uiso 1 1 calc R U . . .
C16 C 0.38386(7) 0.6215(2) 0.00201(4) 0.0261(3) Uani 1 1 d . . . . .
C14 C 0.45793(7) 0.55891(18) 0.07874(4) 0.0236(2) Uani 1 1 d . . . . .
H14 H 0.475877 0.473865 0.104328 0.028 Uiso 1 1 calc R U . . .
C18 C 0.45080(8) 0.87469(18) 0.04507(5) 0.0252(2) Uani 1 1 d . . . . .
H18 H 0.465131 1.004330 0.047380 0.030 Uiso 1 1 calc R U . . .
C1 C 0.23507(8) 0.75336(19) 0.33859(5) 0.0283(3) Uani 1 1 d . . . . .
H1A H 0.262854 0.636034 0.348568 0.042 Uiso 1 1 calc R U . . .
H1B H 0.179094 0.756743 0.353094 0.042 Uiso 1 1 calc R U . . .
H1C H 0.267280 0.861203 0.351076 0.042 Uiso 1 1 calc R U . . .
C17 C 0.40213(8) 0.8115(2) 0.00504(5) 0.0284(3) Uani 1 1 d . . . . .
H17 H 0.381799 0.897025 -0.019773 0.034 Uiso 1 1 calc R U . . .

loop_
_atom_site_aniso_label
_atom_site_aniso_U_11
_atom_site_aniso_U_22
_atom_site_aniso_U_33
_atom_site_aniso_U_23
_atom_site_aniso_U_13
_atom_site_aniso_U_12
Cl2 0.02948(16) 0.0539(2) 0.02202(15) 0.00017(13) 0.00679(12) -0.00275(14)
Cl1 0.02577(16) 0.0605(2) 0.02634(16) -0.00766(14) -0.00337(12) -0.00018(14)
O4 0.0172(4) 0.0349(5) 0.0176(4) 0.0023(3) -0.0024(3) -0.0020(3)
O2 0.0250(4) 0.0297(5) 0.0263(4) 0.0028(4) 0.0048(3) -0.0052(4)
O1 0.0275(4) 0.0280(4) 0.0208(4) -0.0016(3) -0.0015(3) 0.0007(3)
O3 0.0193(4) 0.0389(5) 0.0220(4) 0.0016(4) 0.0048(3) -0.0005(4)
O6 0.0299(5) 0.0377(5) 0.0223(4) 0.0070(4) 0.0026(4) -0.0026(4)
O5 0.0200(4) 0.0468(6) 0.0249(4) 0.0011(4) -0.0028(3) 0.0072(4)
N2 0.0150(4) 0.0215(5) 0.0184(5) -0.0010(4) -0.0001(4) -0.0001(4)
N1 0.0176(4) 0.0225(5) 0.0194(5) 0.0019(4) 0.0014(4) 0.0002(4)
C22 0.0178(5) 0.0153(5) 0.0181(5) 0.0001(4) 0.0022(4) 0.0011(4)
C21 0.0197(5) 0.0187(5) 0.0161(5) 0.0009(4) -0.0001(4) 0.0015(4)
C20 0.0174(5) 0.0205(5) 0.0188(5) -0.0005(4) -0.0023(4) 0.0007(4)
C4 0.0204(5) 0.0143(5) 0.0202(5) 0.0008(4) -0.0010(4) 0.0002(4)
C6 0.0199(5) 0.0165(5) 0.0232(6) 0.0000(4) -0.0008(4) 0.0009(4)
C23 0.0167(5) 0.0175(5) 0.0181(5) -0.0009(4) -0.0019(4) 0.0013(4)
C2 0.0196(5) 0.0209(6) 0.0218(6) 0.0008(4) 0.0043(4) -0.0009(4)
C24 0.0201(5) 0.0241(6) 0.0161(5) 0.0015(4) 0.0002(4) -0.0012(4)
C3 0.0225(6) 0.0182(5) 0.0180(5) 0.0009(4) 0.0016(4) -0.0006(4)
C27 0.0181(5) 0.0164(5) 0.0225(5) -0.0015(4) 0.0025(4) 0.0006(4)
C26 0.0174(5) 0.0163(5) 0.0214(5) -0.0006(4) 0.0014(4) 0.0007(4)
C12 0.0221(6) 0.0208(5) 0.0208(6) 0.0017(4) 0.0044(4) 0.0029(4)
C5 0.0197(5) 0.0164(5) 0.0221(6) 0.0000(4) 0.0000(4) 0.0009(4)
C9 0.0191(5) 0.0186(5) 0.0198(5) 0.0014(4) 0.0032(4) -0.0003(4)
C13 0.0193(5) 0.0265(6) 0.0176(5) 0.0020(4) 0.0060(4) 0.0016(4)
C25 0.0169(5) 0.0261(6) 0.0196(5) 0.0014(4) 0.0019(4) -0.0023(4)
C31 0.0180(5) 0.0275(6) 0.0157(5) -0.0019(4) -0.0047(4) 0.0002(4)
C30 0.0199(5) 0.0237(6) 0.0198(5) -0.0022(4) -0.0029(4) 0.0017(4)
C33 0.0193(5) 0.0285(6) 0.0228(6) -0.0045(5) -0.0016(4) 0.0012(5)
C29 0.0214(6) 0.0229(6) 0.0253(6) 0.0030(4) 0.0050(5) -0.0008(4)
C8 0.0215(6) 0.0214(6) 0.0242(6) -0.0007(4) -0.0020(5) 0.0008(4)
C7 0.0190(6) 0.0262(6) 0.0278(6) 0.0011(5) 0.0020(5) 0.0020(4)
C32 0.0196(5) 0.0252(6) 0.0202(5) 0.0003(4) -0.0032(4) -0.0003(4)
C34 0.0184(5) 0.0380(7) 0.0163(5) -0.0015(5) -0.0011(4) -0.0033(5)
C10 0.0221(6) 0.0268(6) 0.0179(5) 0.0032(4) -0.0003(4) -0.0007(5)
C36 0.0224(6) 0.0276(6) 0.0230(6) 0.0009(5) -0.0045(4) 0.0038(5)
C11 0.0182(5) 0.0275(6) 0.0232(6) 0.0025(5) -0.0014(4) -0.0003(4)
C19 0.0213(5) 0.0331(6) 0.0166(5) 0.0005(5) -0.0032(4) 0.0017(5)
C35 0.0240(6) 0.0326(7) 0.0224(6) 0.0062(5) -0.0047(5) -0.0010(5)
C15 0.0238(6) 0.0286(6) 0.0250(6) -0.0010(5) 0.0056(5) -0.0026(5)
C28 0.0174(5) 0.0248(6) 0.0299(6) -0.0008(5) 0.0004(5) -0.0019(4)
C16 0.0169(5) 0.0420(7) 0.0194(5) -0.0021(5) 0.0034(4) 0.0009(5)
C14 0.0239(6) 0.0265(6) 0.0205(5) 0.0041(5) 0.0038(4) 0.0006(5)
C18 0.0256(6) 0.0256(6) 0.0245(6) 0.0043(5) 0.0047(5) 0.0029(5)
C1 0.0282(6) 0.0346(7) 0.0220(6) 0.0019(5) 0.0078(5) 0.0005(5)
C17 0.0249(6) 0.0374(7) 0.0229(6) 0.0067(5) 0.0021(5) 0.0075(5)

loop_
_atom_type_symbol
_atom_type_description
_atom_type_scat_dispersion_real
_atom_type_scat_dispersion_imag
_atom_type_scat_source
C C 0.0181 0.0091 'International Tables Vol C Tables 4.2.6.8 and 6.1.1.4'
H H 0.0000 0.0000 'International Tables Vol C Tables 4.2.6.8 and 6.1.1.4'
Cl Cl 0.3639 0.7018 'International Tables Vol C Tables 4.2.6.8 and 6.1.1.4'
N N 0.0311 0.0180 'International Tables Vol C Tables 4.2.6.8 and 6.1.1.4'
O O 0.0492 0.0322 'International Tables Vol C Tables 4.2.6.8 and 6.1.1.4'

loop_
_exptl_crystal_face_index_h
_exptl_crystal_face_index_k
_exptl_crystal_face_index_l
_exptl_crystal_face_perp_dist
2 -4 2 0.0291
2 4 -6 0.0507
9 0 -8 0.0448
-9 1 8 0.0359
-4 0 -15 0.0412
-6 -4 0 0.0509
7 2 12 0.0376
3 -1 16 0.0389
-1 3 13 0.0311
-6 2 -11 0.0539
8 3 -2 0.0472
10 2 2 0.0358
2 -3 11 0.0284
10 1 5 0.0297
1 -5 -3 0.0271
7 -1 -12 0.0414

loop_
_geom_angle_atom_site_label_1
_geom_angle_atom_site_label_2
_geom_angle_atom_site_label_3
_geom_angle
_geom_angle_site_symmetry_1
_geom_angle_site_symmetry_3
_geom_angle_publ_flag
C20 O4 C19 117.26(9) . . ?
C2 O3 C1 117.58(9) . . ?
C27 N2 C23 108.54(9) . . ?
C27 N2 C30 123.91(9) . . ?
C30 N2 C23 126.86(10) . . ?
C6 N1 C12 124.17(10) . . ?
C6 N1 C9 108.52(9) . . ?
C12 N1 C9 125.88(10) . . ?
C21 C22 C26 131.99(10) . . ?
C23 C22 C21 120.89(10) . . ?
C23 C22 C26 107.12(10) . . ?
C22 C21 H21 121.2 . . ?
C20 C21 C22 117.63(10) . . ?
C20 C21 H21 121.2 . . ?
O4 C20 C21 124.48(10) . . ?
O4 C20 C25 114.38(10) . . ?
C21 C20 C25 121.14(10) . . ?
C3 C4 C5 131.91(10) . . ?
C9 C4 C3 120.94(10) . . ?
C9 C4 C5 107.09(10) . . ?
N1 C6 C7 122.35(10) . . ?
C5 C6 N1 108.81(10) . . ?
C5 C6 C7 128.71(11) . . ?
C22 C23 N2 107.38(9) . . ?
C24 C23 N2 131.38(10) . . ?
C24 C23 C22 121.20(10) . . ?
O3 C2 C3 124.35(10) . . ?
O3 C2 C11 114.10(10) . . ?
C3 C2 C11 121.55(11) . . ?
C23 C24 H24 121.1 . . ?
C25 C24 C23 117.80(10) . . ?
C25 C24 H24 121.1 . . ?
C4 C3 H3 121.3 . . ?
C2 C3 C4 117.32(10) . . ?
C2 C3 H3 121.3 . . ?
N2 C27 C28 122.56(10) . . ?
C26 C27 N2 108.53(10) . . ?
C26 C27 C28 128.77(11) . . ?
C22 C26 C29 126.56(10) . . ?
C27 C26 C22 108.42(10) . . ?
C27 C26 C29 125.02(11) . . ?
O2 C12 N1 120.97(11) . . ?
O2 C12 C13 122.55(10) . . ?
N1 C12 C13 116.43(10) . . ?
C4 C5 C8 126.95(10) . . ?
C6 C5 C4 108.17(10) . . ?
C6 C5 C8 124.87(11) . . ?
C4 C9 N1 107.40(10) . . ?
C10 C9 N1 131.05(10) . . ?
C10 C9 C4 121.36(10) . . ?
C14 C13 C12 120.82(11) . . ?
C14 C13 C18 120.06(11) . . ?
C18 C13 C12 118.92(11) . . ?
C20 C25 H25 119.3 . . ?
C24 C25 C20 121.30(10) . . ?
C24 C25 H25 119.3 . . ?
C32 C31 C30 121.44(11) . . ?
C36 C31 C30 117.59(10) . . ?
C36 C31 C32 120.65(11) . . ?
O5 C30 N2 121.03(11) . . ?
O5 C30 C31 120.73(10) . . ?
N2 C30 C31 118.23(10) . . ?
C32 C33 H33 120.6 . . ?
C34 C33 H33 120.6 . . ?
C34 C33 C32 118.70(11) . . ?
O6 C29 C26 124.09(11) . . ?
O6 C29 H29 118.0 . . ?
C26 C29 H29 118.0 . . ?
O1 C8 C5 124.49(11) . . ?
O1 C8 H8 117.8 . . ?
C5 C8 H8 117.8 . . ?
C6 C7 H7A 109.5 . . ?
C6 C7 H7B 109.5 . . ?
C6 C7 H7C 109.5 . . ?
H7A C7 H7B 109.5 . . ?
H7A C7 H7C 109.5 . . ?
H7B C7 H7C 109.5 . . ?
C31 C32 H32 120.2 . . ?
C33 C32 C31 119.62(11) . . ?
C33 C32 H32 120.2 . . ?
C33 C34 Cl2 119.22(10) . . ?
C35 C34 Cl2 118.37(10) . . ?
C35 C34 C33 122.38(11) . . ?
C9 C10 H10 121.2 . . ?
C11 C10 C9 117.58(11) . . ?
C11 C10 H10 121.2 . . ?
C31 C36 H36 120.0 . . ?
C35 C36 C31 120.04(11) . . ?
C35 C36 H36 120.0 . . ?
C2 C11 H11 119.4 . . ?
C10 C11 C2 121.24(11) . . ?
C10 C11 H11 119.4 . . ?
O4 C19 H19A 109.5 . . ?
O4 C19 H19B 109.5 . . ?
O4 C19 H19C 109.5 . . ?
H19A C19 H19B 109.5 . . ?
H19A C19 H19C 109.5 . . ?
H19B C19 H19C 109.5 . . ?
C34 C35 C36 118.55(11) . . ?
C34 C35 H35 120.7 . . ?
C36 C35 H35 120.7 . . ?
C16 C15 H15 120.6 . . ?
C16 C15 C14 118.80(12) . . ?
C14 C15 H15 120.6 . . ?
C27 C28 H28A 109.5 . . ?
C27 C28 H28B 109.5 . . ?
C27 C28 H28C 109.5 . . ?
H28A C28 H28B 109.5 . . ?
H28A C28 H28C 109.5 . . ?
H28B C28 H28C 109.5 . . ?
C15 C16 Cl1 118.58(11) . . ?
C17 C16 Cl1 119.22(10) . . ?
C17 C16 C15 122.20(12) . . ?
C13 C14 H14 120.0 . . ?
C15 C14 C13 120.00(11) . . ?
C15 C14 H14 120.0 . . ?
C13 C18 H18 119.8 . . ?
C17 C18 C13 120.34(12) . . ?
C17 C18 H18 119.8 . . ?
O3 C1 H1A 109.5 . . ?
O3 C1 H1B 109.5 . . ?
O3 C1 H1C 109.5 . . ?
H1A C1 H1B 109.5 . . ?
H1A C1 H1C 109.5 . . ?
H1B C1 H1C 109.5 . . ?
C16 C17 C18 118.57(12) . . ?
C16 C17 H17 120.7 . . ?
C18 C17 H17 120.7 . . ?

loop_
_geom_bond_atom_site_label_1
_geom_bond_atom_site_label_2
_geom_bond_distance
_geom_bond_site_symmetry_2
_geom_bond_publ_flag
Cl2 C34 1.7389(12) . ?
Cl1 C16 1.7440(13) . ?
O4 C20 1.3704(13) . ?
O4 C19 1.4327(13) . ?
O2 C12 1.2098(15) . ?
O1 C8 1.2233(15) . ?
O3 C2 1.3755(14) . ?
O3 C1 1.4253(15) . ?
O6 C29 1.2225(15) . ?
O5 C30 1.2119(14) . ?
N2 C23 1.4259(14) . ?
N2 C27 1.3981(14) . ?
N2 C30 1.4057(14) . ?
N1 C6 1.3919(15) . ?
N1 C12 1.4188(14) . ?
N1 C9 1.4243(14) . ?
C22 C21 1.4041(15) . ?
C22 C23 1.3975(15) . ?
C22 C26 1.4470(15) . ?
C21 H21 0.9500 . ?
C21 C20 1.3867(16) . ?
C20 C25 1.4054(15) . ?
C4 C3 1.4035(16) . ?
C4 C5 1.4459(15) . ?
C4 C9 1.3984(16) . ?
C6 C5 1.3743(16) . ?
C6 C7 1.4936(16) . ?
C23 C24 1.3954(16) . ?
C2 C3 1.3855(16) . ?
C2 C11 1.4051(16) . ?
C24 H24 0.9500 . ?
C24 C25 1.3838(16) . ?
C3 H3 0.9500 . ?
C27 C26 1.3733(16) . ?
C27 C28 1.4955(15) . ?
C26 C29 1.4488(16) . ?
C12 C13 1.4873(16) . ?
C5 C8 1.4463(16) . ?
C9 C10 1.3971(16) . ?
C13 C14 1.3920(18) . ?
C13 C18 1.3934(17) . ?
C25 H25 0.9500 . ?
C31 C30 1.4875(16) . ?
C31 C32 1.3942(17) . ?
C31 C36 1.3923(17) . ?
C33 H33 0.9500 . ?
C33 C32 1.3893(16) . ?
C33 C34 1.3875(18) . ?
C29 H29 0.9500 . ?
C8 H8 0.9500 . ?
C7 H7A 0.9800 . ?
C7 H7B 0.9800 . ?
C7 H7C 0.9800 . ?
C32 H32 0.9500 . ?
C34 C35 1.3847(18) . ?
C10 H10 0.9500 . ?
C10 C11 1.3828(16) . ?
C36 H36 0.9500 . ?
C36 C35 1.3859(17) . ?
C11 H11 0.9500 . ?
C19 H19A 0.9800 . ?
C19 H19B 0.9800 . ?
C19 H19C 0.9800 . ?
C35 H35 0.9500 . ?
C15 H15 0.9500 . ?
C15 C16 1.3857(18) . ?
C15 C14 1.3882(17) . ?
C28 H28A 0.9800 . ?
C28 H28B 0.9800 . ?
C28 H28C 0.9800 . ?
C16 C17 1.382(2) . ?
C14 H14 0.9500 . ?
C18 H18 0.9500 . ?
C18 C17 1.3868(18) . ?
C1 H1A 0.9800 . ?
C1 H1B 0.9800 . ?
C1 H1C 0.9800 . ?
C17 H17 0.9500 . ?

loop_
_geom_torsion_atom_site_label_1
_geom_torsion_atom_site_label_2
_geom_torsion_atom_site_label_3
_geom_torsion_atom_site_label_4
_geom_torsion
_geom_torsion_site_symmetry_1
_geom_torsion_site_symmetry_2
_geom_torsion_site_symmetry_3
_geom_torsion_site_symmetry_4
_geom_torsion_publ_flag
Cl2 C34 C35 C36 175.84(9) . . . . ?
Cl1 C16 C17 C18 -178.10(9) . . . . ?
O4 C20 C25 C24 -179.89(11) . . . . ?
O2 C12 C13 C14 127.01(13) . . . . ?
O2 C12 C13 C18 -47.92(16) . . . . ?
O3 C2 C3 C4 -179.19(10) . . . . ?
O3 C2 C11 C10 179.85(11) . . . . ?
N2 C23 C24 C25 179.26(11) . . . . ?
N2 C27 C26 C22 0.11(12) . . . . ?
N2 C27 C26 C29 179.78(11) . . . . ?
N1 C6 C5 C4 -1.23(13) . . . . ?
N1 C6 C5 C8 179.89(10) . . . . ?
N1 C12 C13 C14 -50.45(15) . . . . ?
N1 C12 C13 C18 134.62(11) . . . . ?
N1 C9 C10 C11 -174.77(12) . . . . ?
C22 C21 C20 O4 -179.56(10) . . . . ?
C22 C21 C20 C25 1.43(17) . . . . ?
C22 C23 C24 C25 1.79(17) . . . . ?
C22 C26 C29 O6 4.1(2) . . . . ?
C21 C22 C23 N2 -179.17(10) . . . . ?
C21 C22 C23 C24 -1.16(17) . . . . ?
C21 C22 C26 C27 179.36(12) . . . . ?
C21 C22 C26 C29 -0.3(2) . . . . ?
C21 C20 C25 C24 -0.79(18) . . . . ?
C4 C5 C8 O1 0.18(19) . . . . ?
C4 C9 C10 C11 -0.48(17) . . . . ?
C6 N1 C12 O2 -23.42(17) . . . . ?
C6 N1 C12 C13 154.08(10) . . . . ?
C6 N1 C9 C4 0.24(12) . . . . ?
C6 N1 C9 C10 175.13(12) . . . . ?
C6 C5 C8 O1 178.85(11) . . . . ?
C23 N2 C27 C26 0.36(12) . . . . ?
C23 N2 C27 C28 -175.72(10) . . . . ?
C23 N2 C30 O5 -150.81(12) . . . . ?
C23 N2 C30 C31 30.35(16) . . . . ?
C23 C22 C21 C20 -0.48(16) . . . . ?
C23 C22 C26 C27 -0.54(13) . . . . ?
C23 C22 C26 C29 179.79(11) . . . . ?
C23 C24 C25 C20 -0.84(18) . . . . ?
C3 C4 C5 C6 -175.80(12) . . . . ?
C3 C4 C5 C8 3.1(2) . . . . ?
C3 C4 C9 N1 176.57(10) . . . . ?
C3 C4 C9 C10 1.09(17) . . . . ?
C3 C2 C11 C10 0.56(19) . . . . ?
C27 N2 C23 C22 -0.70(12) . . . . ?
C27 N2 C23 C24 -178.43(12) . . . . ?
C27 N2 C30 O5 18.53(18) . . . . ?
C27 N2 C30 C31 -160.31(10) . . . . ?
C27 C26 C29 O6 -175.51(12) . . . . ?
C26 C22 C21 C20 179.63(11) . . . . ?
C26 C22 C23 N2 0.75(12) . . . . ?
C26 C22 C23 C24 178.76(10) . . . . ?
C12 N1 C6 C5 167.62(10) . . . . ?
C12 N1 C6 C7 -16.11(17) . . . . ?
C12 N1 C9 C4 -166.47(10) . . . . ?
C12 N1 C9 C10 8.4(2) . . . . ?
C12 C13 C14 C15 -173.32(10) . . . . ?
C12 C13 C18 C17 174.94(11) . . . . ?
C5 C4 C3 C2 176.01(11) . . . . ?
C5 C4 C9 N1 -0.97(12) . . . . ?
C5 C4 C9 C10 -176.46(11) . . . . ?
C9 N1 C6 C5 0.63(12) . . . . ?
C9 N1 C6 C7 176.90(10) . . . . ?
C9 N1 C12 O2 141.30(12) . . . . ?
C9 N1 C12 C13 -41.19(16) . . . . ?
C9 C4 C3 C2 -0.83(16) . . . . ?
C9 C4 C5 C6 1.37(13) . . . . ?
C9 C4 C5 C8 -179.78(11) . . . . ?
C9 C10 C11 C2 -0.33(18) . . . . ?
C13 C18 C17 C16 -1.48(18) . . . . ?
C31 C36 C35 C34 1.85(18) . . . . ?
C30 N2 C23 C22 169.98(10) . . . . ?
C30 N2 C23 C24 -7.75(19) . . . . ?
C30 N2 C27 C26 -170.66(10) . . . . ?
C30 N2 C27 C28 13.26(17) . . . . ?
C30 C31 C32 C33 171.48(10) . . . . ?
C30 C31 C36 C35 -173.41(11) . . . . ?
C33 C34 C35 C36 -2.27(18) . . . . ?
C7 C6 C5 C4 -177.20(11) . . . . ?
C7 C6 C5 C8 3.92(19) . . . . ?
C32 C31 C30 O5 -123.50(13) . . . . ?
C32 C31 C30 N2 55.35(15) . . . . ?
C32 C31 C36 C35 0.17(17) . . . . ?
C32 C33 C34 Cl2 -177.49(9) . . . . ?
C32 C33 C34 C35 0.61(18) . . . . ?
C34 C33 C32 C31 1.46(17) . . . . ?
C36 C31 C30 O5 50.03(16) . . . . ?
C36 C31 C30 N2 -131.12(11) . . . . ?
C36 C31 C32 C33 -1.86(17) . . . . ?
C11 C2 C3 C4 0.02(17) . . . . ?
C19 O4 C20 C21 1.17(16) . . . . ?
C19 O4 C20 C25 -179.76(10) . . . . ?
C15 C16 C17 C18 1.51(18) . . . . ?
C28 C27 C26 C22 175.87(11) . . . . ?
C28 C27 C26 C29 -4.46(19) . . . . ?
C16 C15 C14 C13 -1.53(17) . . . . ?
C14 C13 C18 C17 -0.02(18) . . . . ?
C14 C15 C16 Cl1 179.61(9) . . . . ?
C14 C15 C16 C17 -0.01(18) . . . . ?
C18 C13 C14 C15 1.55(17) . . . . ?
C1 O3 C2 C3 2.85(17) . . . . ?
C1 O3 C2 C11 -176.42(11) . . . . ?

loop_
_exptl_oxdiff_crystal_face_indexfrac_h
_exptl_oxdiff_crystal_face_indexfrac_k
_exptl_oxdiff_crystal_face_indexfrac_l
_exptl_oxdiff_crystal_face_x
_exptl_oxdiff_crystal_face_y
_exptl_oxdiff_crystal_face_z
1.9320 -4.4741 2.4974 -0.6429 0.0791 0.7618
2.4095 4.1805 -6.0282 0.2293 -0.0242 -0.9731
9.2679 -0.2302 -7.9085 -0.8411 0.1123 -0.5290
-9.2859 0.5019 7.6698 0.8714 -0.1160 0.4766
-4.4515 0.1123 -15.4698 0.2253 0.9497 -0.2176
-6.4349 -3.6247 0.4123 0.1041 0.4189 0.9020
6.5220 1.6285 11.8818 -0.2252 -0.9398 -0.2572
2.6076 -1.2129 15.9599 -0.1990 -0.8452 0.4959
-0.7390 2.9316 13.1780 0.5167 -0.8414 -0.1581
-6.2682 2.2873 -10.6856 0.6637 0.6285 -0.4056
7.9945 2.8930 -2.4063 -0.3311 -0.3229 -0.8866
9.6620 1.6203 2.2694 -0.5666 -0.5448 -0.6182
2.3740 -3.3756 10.9721 -0.4740 -0.4447 0.7600
9.8497 0.7052 4.9258 -0.6615 -0.6334 -0.4015
1.0518 -4.5284 -2.5891 -0.6260 0.3772 0.6825
6.8191 -1.0783 -12.4019 -0.7840 0.4814 -0.3920
